data_7250394
loop_
_publ_author_name
'Mal, Susital'
'Franco, Chris H. J.'
'Kumar, Binay'
'Kirillov, Alexander M.'
'Das, Subrata'

_publ_section_title
;
 Exploring uracil derivatives: synthesis, crystal structure insights, and
 antibacterial activity
;
_journal_issue 21
_journal_name_full CrystEngComm
_journal_page_first 3456
_journal_page_last 3466
_journal_paper_doi 10.1039/D5CE00362H
_journal_volume 27
_journal_year 2025
_chemical_formula_moiety 'C7 H8 N2 O4, 2(H2 O)'
_chemical_formula_sum 'C7 H12 N2 O6'
_chemical_formula_weight 220.19
_space_group_crystal_system triclinic
_space_group_IT_number 2
_space_group_name_Hall '-P 1'
_space_group_name_H-M_alt 'P -1'
_atom_sites_solution_hydrogens mixed
_audit_creation_date 2023-11-02
_audit_creation_method
;
Olex2 1.5
(compiled 2023.08.24 svn.re1ec1418 for OlexSys, GUI svn.r6817)
;
_audit_update_record
;
2025-01-27 deposited with the CCDC.	2025-05-07 downloaded from the CCDC.
;
_cell_angle_alpha 77.211(9)
_cell_angle_beta 89.735(9)
_cell_angle_gamma 76.363(10)
_cell_formula_units_Z 2
_cell_length_a 5.1105(6)
_cell_length_b 7.7802(9)
_cell_length_c 13.1733(13)
_cell_measurement_reflns_used 1899
_cell_measurement_temperature 293
_cell_measurement_theta_max 28.5460
_cell_measurement_theta_min 2.8530
_cell_volume 495.76(10)
_computing_cell_refinement 'CrysAlisPro 1.171.40.69a (Rigaku OD, 2020)'
_computing_data_collection 'CrysAlisPro 1.171.40.69a (Rigaku OD, 2020)'
_computing_data_reduction 'CrysAlisPro 1.171.40.69a (Rigaku OD, 2020)'
_computing_molecular_graphics 'Olex2 1.5 (Dolomanov et al., 2009)'
_computing_publication_material 'Olex2 1.5 (Dolomanov et al., 2009)'
_computing_structure_refinement 'SHELXL 2018/3 (Sheldrick, 2015)'
_diffrn_ambient_temperature 293
_diffrn_detector 'CCD plate'
_diffrn_detector_area_resol_mean 8.0303
_diffrn_detector_type EosS2
_diffrn_measured_fraction_theta_full 0.997
_diffrn_measured_fraction_theta_max 0.996
_diffrn_measurement_details
;
List of Runs (angles in degrees, time in seconds):

  # Type    Start    End  Width  t~exp~   \w     \q     \k     \f   Frames
#--------------------------------------------------------------------------
  1  \w     -9.00  42.00   1.00   14.82    --   13.76  77.00-120.00   51
  2  \w     15.00  50.00   1.00   14.82    --   13.76 -99.00 150.00   35
  3  \w     -3.00  24.00   1.00   14.82    --   13.76  77.00   0.00   27
  4  \w    -71.00  53.00   1.00   14.82    --  -15.95   0.00-180.00  124
  5  \w    -86.00 -57.00   1.00   14.82    --  -15.95 178.00-180.00   29
  6  \w    -83.00  -3.00   1.00   14.82    --  -15.95 -38.00 -30.00   80
;
_diffrn_measurement_device 'four-circle diffractometer'
_diffrn_measurement_device_type 'SuperNova, Single source at offset/far, EosS2'
_diffrn_measurement_method '\w scans'
_diffrn_orient_matrix_type 'CrysAlisPro convention (1999,Acta A55,543-557)'
_diffrn_orient_matrix_UB_11 -0.1206527000
_diffrn_orient_matrix_UB_12 0.0631292000
_diffrn_orient_matrix_UB_13 0.0063035000
_diffrn_orient_matrix_UB_21 -0.0767528000
_diffrn_orient_matrix_UB_22 -0.0556671000
_diffrn_orient_matrix_UB_23 -0.0154975000
_diffrn_orient_matrix_UB_31 -0.0006097000
_diffrn_orient_matrix_UB_32 -0.0468314000
_diffrn_orient_matrix_UB_33 0.0526911000
_diffrn_radiation_monochromator mirror
_diffrn_radiation_probe x-ray
_diffrn_radiation_type 'Mo K\a'
_diffrn_radiation_wavelength 0.71073
_diffrn_reflns_av_R_equivalents 0.0217
_diffrn_reflns_av_unetI/netI 0.0346
_diffrn_reflns_Laue_measured_fraction_full 0.997
_diffrn_reflns_Laue_measured_fraction_max 0.996
_diffrn_reflns_limit_h_max 6
_diffrn_reflns_limit_h_min -6
_diffrn_reflns_limit_k_max 8
_diffrn_reflns_limit_k_min -9
_diffrn_reflns_limit_l_max 16
_diffrn_reflns_limit_l_min -16
_diffrn_reflns_number 3756
_diffrn_reflns_point_group_measured_fraction_full 0.997
_diffrn_reflns_point_group_measured_fraction_max 0.996
_diffrn_reflns_theta_full 25.000
_diffrn_reflns_theta_max 26.367
_diffrn_reflns_theta_min 2.766
_diffrn_source 'micro-focus sealed X-ray tube'
_diffrn_source_type 'SuperNova (Mo) X-ray Source'
_exptl_absorpt_coefficient_mu 0.130
_exptl_absorpt_correction_T_max 1.00000
_exptl_absorpt_correction_T_min 0.74353
_exptl_absorpt_correction_type multi-scan
_exptl_absorpt_process_details
;
CrysAlisPro 1.171.40.69a (Rigaku Oxford Diffraction, 2020)
Empirical absorption correction using spherical harmonics,
 implemented in SCALE3 ABSPACK scaling algorithm.
;
_exptl_crystal_colour 'light colourless'
_exptl_crystal_colour_modifier light
_exptl_crystal_colour_primary colourless
_exptl_crystal_density_diffrn 1.475
_exptl_crystal_description prism
_exptl_crystal_F_000 232
_exptl_crystal_size_max 0.071
_exptl_crystal_size_mid 0.05
_exptl_crystal_size_min 0.042
_refine_diff_density_max 0.386
_refine_diff_density_min -0.227
_refine_diff_density_rms 0.071
_refine_ls_extinction_method none
_refine_ls_goodness_of_fit_ref 1.074
_refine_ls_hydrogen_treatment mixed
_refine_ls_matrix_type full
_refine_ls_number_parameters 150
_refine_ls_number_reflns 2026
_refine_ls_number_restraints 6
_refine_ls_restrained_S_all 1.073
_refine_ls_R_factor_all 0.0673
_refine_ls_R_factor_gt 0.0566
_refine_ls_shift/su_max 0.000
_refine_ls_shift/su_mean 0.000
_refine_ls_structure_factor_coef Fsqd
_refine_ls_weighting_details 'w=1/[\s^2^(Fo^2^)+(0.0772P)^2^+0.2394P] where P=(Fo^2^+2Fc^2^)/3'
_refine_ls_weighting_scheme calc
_refine_ls_wR_factor_gt 0.1543
_refine_ls_wR_factor_ref 0.1627
_reflns_Friedel_coverage 0.000
_reflns_number_gt 1665
_reflns_number_total 2026
_reflns_threshold_expression 'I > 2\s(I)'
_cod_data_source_file d5ce00362h2.cif
_cod_data_source_block c3
_cod_depositor_comments 'Adding full bibliography for 7250393--7250394.cif.'
_cod_database_code 7250394
_shelx_shelxl_version_number 2018/3
_chemical_oxdiff_formula 'C H N O'
_shelx_space_group_comment
;
The symmetry employed for this shelxl refinement is uniquely defined
by the following loop, which should always be used as a source of
symmetry information in preference to the above space-group names.
They are only intended as comments.
;
_shelx_estimated_absorpt_t_max 0.995
_shelx_estimated_absorpt_t_min 0.991
_olex2_refinement_description
;
1. Fixed Uiso
 At 1.2 times of:
  All C(H) groups, All C(H,H) groups, All N(H) groups
 At 1.5 times of:
  All C(H,H,H) groups, All O(H) groups, All O(H,H) groups
2. Restrained distances
 O5-H5D = O5-H5E
 0.85 with sigma of 0.02
 O6-H6C = O6-H6D
 0.85 with sigma of 0.02
 H5D-H5E
 1.34 with sigma of 0.04
 H6C-H6D
 1.34 with sigma of 0.04
3.a Secondary CH2 refined with riding coordinates:
 C6(H6A,H6B)
3.b Aromatic/amide H refined with riding coordinates:
 N1(H1), C4(H4A)
3.c Idealised Me refined as rotating group:
 C5(H5A,H5B,H5C)
3.d Idealised tetrahedral OH refined as rotating group:
 O4(H4)
;
_olex2_submission_special_instructions 'No special instructions were received'
_oxdiff_exptl_absorpt_empirical_details
;
Empirical correction (ABSPACK) includes:
- Absorption correction using spherical harmonics
- Frame scaling
;
_oxdiff_exptl_absorpt_empirical_full_max 1.672
_oxdiff_exptl_absorpt_empirical_full_min 0.700

loop_
_space_group_symop_operation_xyz
'x, y, z'
'-x, -y, -z'

loop_
_atom_site_label
_atom_site_type_symbol
_atom_site_fract_x
_atom_site_fract_y
_atom_site_fract_z
_atom_site_U_iso_or_equiv
_atom_site_adp_type
_atom_site_occupancy
_atom_site_site_symmetry_order
_atom_site_calc_flag
_atom_site_refinement_flags_posn
_atom_site_refinement_flags_adp
_atom_site_refinement_flags_occupancy
_atom_site_disorder_assembly
_atom_site_disorder_group
O2 O 0.1880(3) 0.6504(2) 1.01585(11) 0.0446(5) Uani 1 1 d . . . . .
O1 O 0.4903(3) 0.4805(3) 0.72014(12) 0.0473(5) Uani 1 1 d . . . . .
O5 O 0.3899(4) 1.1417(3) 0.65431(15) 0.0546(5) Uani 1 1 d D . . . .
H5D H 0.264(6) 1.178(5) 0.696(2) 0.082 Uiso 1 1 d D U . . .
H5E H 0.319(7) 1.074(4) 0.626(3) 0.082 Uiso 1 1 d D U . . .
N1 N 0.3322(4) 0.5681(3) 0.86709(13) 0.0357(5) Uani 1 1 d . . . . .
H1 H 0.478354 0.503163 0.901168 0.043 Uiso 1 1 calc R U . . .
O6 O 0.0089(4) 0.2500(3) 0.79201(15) 0.0595(6) Uani 1 1 d D . . . .
H6C H -0.143(5) 0.322(5) 0.768(2) 0.089 Uiso 1 1 d D U . . .
H6D H 0.015(8) 0.252(5) 0.8575(15) 0.089 Uiso 1 1 d D U . . .
N2 N 0.0729(4) 0.6679(3) 0.71257(13) 0.0338(4) Uani 1 1 d . . . . .
O4 O 0.2603(4) 0.7003(3) 0.44906(12) 0.0526(5) Uani 1 1 d . . . . .
H4 H 0.358215 0.755940 0.412991 0.079 Uiso 1 1 calc R U . . .
O3 O 0.3258(4) 0.8659(3) 0.55972(15) 0.0615(6) Uani 1 1 d . . . . .
C2 C 0.1427(4) 0.6639(3) 0.92199(16) 0.0332(5) Uani 1 1 d . . . . .
C1 C 0.3104(4) 0.5662(3) 0.76382(16) 0.0336(5) Uani 1 1 d . . . . .
C4 C -0.1196(4) 0.7716(3) 0.76171(17) 0.0350(5) Uani 1 1 d . . . . .
H4A H -0.274387 0.842932 0.723030 0.042 Uiso 1 1 calc R U . . .
C7 C 0.2235(5) 0.7546(3) 0.53562(16) 0.0363(5) Uani 1 1 d . . . . .
C3 C -0.0960(4) 0.7753(3) 0.86259(16) 0.0344(5) Uani 1 1 d . . . . .
C6 C 0.0353(5) 0.6621(3) 0.60369(16) 0.0393(6) Uani 1 1 d . . . . .
H6A H -0.149727 0.721628 0.579501 0.047 Uiso 1 1 calc R U . . .
H6B H 0.068250 0.536618 0.598083 0.047 Uiso 1 1 calc R U . . .
C5 C -0.3050(5) 0.8907(4) 0.91573(19) 0.0483(6) Uani 1 1 d . . . . .
H5A H -0.370639 0.814439 0.972654 0.073 Uiso 1 1 calc R U . . .
H5B H -0.451910 0.957577 0.866777 0.073 Uiso 1 1 calc R U . . .
H5C H -0.226143 0.973979 0.941709 0.073 Uiso 1 1 calc R U . . .

loop_
_atom_site_aniso_label
_atom_site_aniso_U_11
_atom_site_aniso_U_22
_atom_site_aniso_U_33
_atom_site_aniso_U_23
_atom_site_aniso_U_13
_atom_site_aniso_U_12
O2 0.0401(10) 0.0608(11) 0.0316(8) -0.0194(7) 0.0026(7) -0.0015(8)
O1 0.0352(9) 0.0639(12) 0.0430(9) -0.0283(8) 0.0053(7) 0.0030(8)
O5 0.0530(12) 0.0610(12) 0.0593(12) -0.0317(9) 0.0203(9) -0.0156(9)
N1 0.0247(9) 0.0479(11) 0.0323(10) -0.0152(8) -0.0002(7) 0.0012(8)
O6 0.0463(11) 0.0794(15) 0.0496(11) -0.0229(10) 0.0114(9) -0.0010(10)
N2 0.0292(10) 0.0441(11) 0.0300(9) -0.0140(8) 0.0030(7) -0.0071(8)
O4 0.0611(12) 0.0738(13) 0.0367(9) -0.0277(9) 0.0141(8) -0.0291(10)
O3 0.0801(15) 0.0650(13) 0.0625(12) -0.0357(10) 0.0273(10) -0.0433(11)
C2 0.0303(11) 0.0391(12) 0.0334(11) -0.0147(9) 0.0065(9) -0.0085(9)
C1 0.0266(11) 0.0415(12) 0.0351(11) -0.0160(9) 0.0041(8) -0.0060(9)
C4 0.0274(11) 0.0388(12) 0.0362(11) -0.0073(9) 0.0039(9) -0.0040(9)
C7 0.0357(12) 0.0414(12) 0.0330(11) -0.0131(9) 0.0022(9) -0.0074(10)
C3 0.0303(11) 0.0361(12) 0.0372(11) -0.0118(9) 0.0074(9) -0.0055(9)
C6 0.0393(13) 0.0534(14) 0.0306(11) -0.0150(10) 0.0009(9) -0.0165(11)
C5 0.0414(14) 0.0530(15) 0.0471(14) -0.0184(11) 0.0099(11) 0.0020(11)

loop_
_atom_type_symbol
_atom_type_description
_atom_type_scat_dispersion_real
_atom_type_scat_dispersion_imag
_atom_type_scat_source
C C 0.0033 0.0016 'International Tables Vol C Tables 4.2.6.8 and 6.1.1.4'
H H 0.0000 0.0000 'International Tables Vol C Tables 4.2.6.8 and 6.1.1.4'
N N 0.0061 0.0033 'International Tables Vol C Tables 4.2.6.8 and 6.1.1.4'
O O 0.0106 0.0060 'International Tables Vol C Tables 4.2.6.8 and 6.1.1.4'

loop_
_geom_angle_atom_site_label_1
_geom_angle_atom_site_label_2
_geom_angle_atom_site_label_3
_geom_angle
_geom_angle_site_symmetry_1
_geom_angle_site_symmetry_3
_geom_angle_publ_flag
H5D O5 H5E 102(3) . . ?
C2 N1 H1 116.8 . . ?
C1 N1 H1 116.8 . . ?
C1 N1 C2 126.47(18) . . ?
H6C O6 H6D 104(3) . . ?
C1 N2 C4 121.15(18) . . ?
C1 N2 C6 117.01(18) . . ?
C4 N2 C6 121.83(18) . . ?
C7 O4 H4 109.5 . . ?
O2 C2 N1 119.42(19) . . ?
O2 C2 C3 124.95(19) . . ?
N1 C2 C3 115.63(18) . . ?
O1 C1 N1 122.6(2) . . ?
O1 C1 N2 122.25(19) . . ?
N1 C1 N2 115.20(18) . . ?
N2 C4 H4A 118.3 . . ?
C3 C4 N2 123.4(2) . . ?
C3 C4 H4A 118.3 . . ?
O4 C7 C6 111.9(2) . . ?
O3 C7 O4 124.7(2) . . ?
O3 C7 C6 123.4(2) . . ?
C2 C3 C5 118.69(19) . . ?
C4 C3 C2 117.98(19) . . ?
C4 C3 C5 123.3(2) . . ?
N2 C6 C7 111.30(19) . . ?
N2 C6 H6A 109.4 . . ?
N2 C6 H6B 109.4 . . ?
C7 C6 H6A 109.4 . . ?
C7 C6 H6B 109.4 . . ?
H6A C6 H6B 108.0 . . ?
C3 C5 H5A 109.5 . . ?
C3 C5 H5B 109.5 . . ?
C3 C5 H5C 109.5 . . ?
H5A C5 H5B 109.5 . . ?
H5A C5 H5C 109.5 . . ?
H5B C5 H5C 109.5 . . ?

loop_
_geom_bond_atom_site_label_1
_geom_bond_atom_site_label_2
_geom_bond_distance
_geom_bond_site_symmetry_2
_geom_bond_publ_flag
O2 C2 1.236(2) . ?
O1 C1 1.224(3) . ?
O5 H5D 0.883(18) . ?
O5 H5E 0.856(18) . ?
N1 H1 0.8600 . ?
N1 C2 1.382(3) . ?
N1 C1 1.369(3) . ?
O6 H6C 0.855(18) . ?
O6 H6D 0.867(18) . ?
N2 C1 1.368(3) . ?
N2 C4 1.374(3) . ?
N2 C6 1.460(3) . ?
O4 H4 0.8200 . ?
O4 C7 1.299(3) . ?
O3 C7 1.209(3) . ?
C2 C3 1.436(3) . ?
C4 H4A 0.9300 . ?
C4 C3 1.342(3) . ?
C7 C6 1.510(3) . ?
C3 C5 1.502(3) . ?
C6 H6A 0.9700 . ?
C6 H6B 0.9700 . ?
C5 H5A 0.9600 . ?
C5 H5B 0.9600 . ?
C5 H5C 0.9600 . ?

loop_
_geom_hbond_atom_site_label_D
_geom_hbond_atom_site_label_H
_geom_hbond_atom_site_label_A
_geom_hbond_distance_DH
_geom_hbond_distance_HA
_geom_hbond_distance_DA
_geom_hbond_angle_DHA
_geom_hbond_site_symmetry_A
_geom_hbond_publ_flag
O5 H5D O6 0.883(18) 1.885(18) 2.768(3) 177(3) 1_565 yes
O5 H5E O3 0.856(18) 1.99(2) 2.790(3) 155(3) . yes
N1 H1 O2 0.86 2.00 2.862(2) 178.3 2_667 yes
O6 H6C O1 0.855(18) 2.004(19) 2.858(3) 176(4) 1_455 yes
O4 H4 O5 0.82 1.80 2.614(3) 172.2 2_676 yes

loop_
_geom_torsion_atom_site_label_1
_geom_torsion_atom_site_label_2
_geom_torsion_atom_site_label_3
_geom_torsion_atom_site_label_4
_geom_torsion
_geom_torsion_site_symmetry_1
_geom_torsion_site_symmetry_2
_geom_torsion_site_symmetry_3
_geom_torsion_site_symmetry_4
_geom_torsion_publ_flag
O2 C2 C3 C4 -178.1(2) . . . . ?
O2 C2 C3 C5 2.4(3) . . . . ?
N1 C2 C3 C4 2.6(3) . . . . ?
N1 C2 C3 C5 -177.0(2) . . . . ?
N2 C4 C3 C2 -0.4(3) . . . . ?
N2 C4 C3 C5 179.1(2) . . . . ?
O4 C7 C6 N2 158.4(2) . . . . ?
O3 C7 C6 N2 -21.8(3) . . . . ?
C2 N1 C1 O1 178.3(2) . . . . ?
C2 N1 C1 N2 -1.3(3) . . . . ?
C1 N1 C2 O2 178.8(2) . . . . ?
C1 N1 C2 C3 -1.7(3) . . . . ?
C1 N2 C4 C3 -2.9(3) . . . . ?
C1 N2 C6 C7 -68.7(3) . . . . ?
C4 N2 C1 O1 -176.0(2) . . . . ?
C4 N2 C1 N1 3.6(3) . . . . ?
C4 N2 C6 C7 110.8(2) . . . . ?
C6 N2 C1 O1 3.5(3) . . . . ?
C6 N2 C1 N1 -176.85(19) . . . . ?
C6 N2 C4 C3 177.6(2) . . . . ?
